data_4021301
loop_
_publ_author_name
'Hongbin Li'
'Hua Yang'
'Jeffrey L. Petersen'
'Kung K. Wang'

_publ_section_title
;
 Biradicals/Zwitterions from Thermolysis of Enyne-Isocyanates.
 Application to the Synthesis of 2(1H)-Pyridones,
 Benzofuro[3,2-c]pyridin-1(2H)-ones,
 2,5-Dihydro-1H-pyrido[4,3-b]indol-1-ones, and Related Compounds.
;
_journal_name_full 'Journal of Organic Chemistry'
_journal_page_first 4500
_journal_page_last 4508
_journal_paper_doi 10.1021/jo049716t
_journal_volume 69
_journal_year 2004
_chemical_formula_sum 'C15 H10 Cl N O'
_chemical_formula_weight 255.69
_space_group_IT_number 14
_symmetry_cell_setting monoclinic
_symmetry_space_group_name_Hall '-P 2ybc'
_symmetry_space_group_name_H-M 'P 1 21/c 1'
_cell_angle_alpha 90.00
_cell_angle_beta 93.796(2)
_cell_angle_gamma 90.00
_cell_formula_units_Z 4
_cell_length_a 11.1366(12)
_cell_length_b 6.9872(7)
_cell_length_c 15.3869(16)
_cell_measurement_temperature 295(2)
_cell_volume 1194.7(2)
_diffrn_ambient_temperature 295(2)
_exptl_crystal_density_diffrn 1.422
_cod_original_sg_symbol_H-M 'P 21/c'
_cod_database_code 4021301

loop_
_symmetry_equiv_pos_as_xyz
'x, y, z'
'-x, y+1/2, -z+1/2'
'-x, -y, -z'
'x, -y-1/2, z-1/2'

loop_
_atom_site_label
_atom_site_type_symbol
_atom_site_fract_x
_atom_site_fract_y
_atom_site_fract_z
_atom_site_U_iso_or_equiv
_atom_site_adp_type
_atom_site_occupancy
_atom_site_symmetry_multiplicity
_atom_site_calc_flag
_atom_site_refinement_flags
_atom_site_disorder_assembly
_atom_site_disorder_group
Cl1 Cl 0.72083(6) 1.09418(9) 0.68032(5) 0.0670(3) Uani 1 1 d . . .
O1 O 0.84300(14) 0.4969(2) 0.52577(12) 0.0579(5) Uani 1 1 d . . .
N1 N 0.98694(15) 0.7154(2) 0.56335(12) 0.0474(5) Uani 1 1 d . . .
H1 H 1.0395 0.6419 0.5420 0.057 Uiso 1 1 calc R . .
C1 C 0.87130(19) 0.6517(3) 0.56084(15) 0.0455(5) Uani 1 1 d . . .
C2 C 0.78474(18) 0.7753(3) 0.60122(14) 0.0419(5) Uani 1 1 d . . .
C3 C 0.8225(2) 0.9459(3) 0.63380(14) 0.0439(5) Uani 1 1 d . . .
C4 C 0.94472(19) 1.0112(3) 0.63352(14) 0.0433(5) Uani 1 1 d . . .
C5 C 0.9874(2) 1.1899(3) 0.66585(16) 0.0556(6) Uani 1 1 d . . .
H5 H 0.9345 1.2749 0.6899 0.067 Uiso 1 1 calc R . .
C6 C 1.1052(3) 1.2382(4) 0.66196(17) 0.0628(7) Uani 1 1 d . . .
H6 H 1.1320 1.3565 0.6831 0.075 Uiso 1 1 calc R . .
C7 C 1.1857(2) 1.1136(4) 0.62701(17) 0.0628(7) Uani 1 1 d . . .
H7 H 1.2661 1.1481 0.6254 0.075 Uiso 1 1 calc R . .
C8 C 1.1473(2) 0.9387(3) 0.59469(16) 0.0538(6) Uani 1 1 d . . .
H8 H 1.2014 0.8549 0.5712 0.065 Uiso 1 1 calc R . .
C9 C 1.02672(19) 0.8885(3) 0.59747(14) 0.0441(5) Uani 1 1 d . . .
C10 C 0.65855(19) 0.7054(3) 0.60428(15) 0.0437(5) Uani 1 1 d . . .
C11 C 0.6305(2) 0.5733(3) 0.66680(17) 0.0533(6) Uani 1 1 d . . .
H11 H 0.6908 0.5265 0.7058 0.064 Uiso 1 1 calc R . .
C12 C 0.5135(2) 0.5104(4) 0.6718(2) 0.0662(7) Uani 1 1 d . . .
H12 H 0.4953 0.4228 0.7145 0.079 Uiso 1 1 calc R . .
C13 C 0.4241(2) 0.5771(4) 0.6136(2) 0.0667(7) Uani 1 1 d . . .
H13 H 0.3453 0.5347 0.6169 0.080 Uiso 1 1 calc R . .
C14 C 0.4510(2) 0.7052(4) 0.5512(2) 0.0688(7) Uani 1 1 d . . .
H14 H 0.3908 0.7491 0.5114 0.083 Uiso 1 1 calc R . .
C15 C 0.5678(2) 0.7703(3) 0.54690(18) 0.0592(6) Uani 1 1 d . . .
H15 H 0.5851 0.8593 0.5045 0.071 Uiso 1 1 calc R . .

loop_
_atom_site_aniso_label
_atom_site_aniso_U_11
_atom_site_aniso_U_22
_atom_site_aniso_U_33
_atom_site_aniso_U_23
_atom_site_aniso_U_13
_atom_site_aniso_U_12
Cl1 0.0571(4) 0.0595(4) 0.0872(5) -0.0165(3) 0.0255(3) 0.0118(3)
O1 0.0404(9) 0.0493(8) 0.0860(13) -0.0173(8) 0.0191(8) -0.0006(7)
N1 0.0338(10) 0.0477(9) 0.0619(12) -0.0089(9) 0.0126(9) 0.0048(7)
C1 0.0360(12) 0.0476(11) 0.0538(14) -0.0006(10) 0.0111(10) 0.0062(9)
C2 0.0340(11) 0.0471(11) 0.0457(12) 0.0013(9) 0.0105(9) 0.0053(9)
C3 0.0407(12) 0.0484(11) 0.0439(12) 0.0002(10) 0.0133(10) 0.0093(9)
C4 0.0426(12) 0.0491(11) 0.0387(12) -0.0016(10) 0.0073(10) 0.0016(10)
C5 0.0614(16) 0.0567(13) 0.0494(14) -0.0083(11) 0.0092(12) -0.0024(12)
C6 0.0648(18) 0.0661(14) 0.0578(16) -0.0121(13) 0.0059(13) -0.0181(13)
C7 0.0479(14) 0.0839(17) 0.0563(16) -0.0019(14) 0.0022(12) -0.0146(13)
C8 0.0384(13) 0.0677(14) 0.0556(15) -0.0015(12) 0.0056(11) 0.0010(11)
C9 0.0391(12) 0.0521(11) 0.0415(12) 0.0007(10) 0.0055(9) 0.0016(9)
C10 0.0348(11) 0.0450(10) 0.0525(13) -0.0057(10) 0.0129(10) 0.0052(9)
C11 0.0471(14) 0.0534(12) 0.0601(15) 0.0027(11) 0.0104(12) 0.0044(10)
C12 0.0570(16) 0.0613(14) 0.083(2) 0.0060(14) 0.0250(14) -0.0065(13)
C13 0.0378(14) 0.0738(16) 0.091(2) -0.0083(15) 0.0191(14) -0.0020(12)
C14 0.0370(13) 0.0903(18) 0.0794(19) 0.0016(16) 0.0072(12) 0.0097(13)
C15 0.0412(13) 0.0701(14) 0.0675(16) 0.0126(13) 0.0126(12) 0.0111(11)

loop_
_geom_bond_atom_site_label_1
_geom_bond_atom_site_label_2
_geom_bond_distance
_geom_bond_site_symmetry_2
_geom_bond_publ_flag
Cl1 C3 1.725(2) . ?
O1 C1 1.240(3) . ?
N1 C1 1.361(3) . ?
N1 C9 1.380(3) . ?
C1 C2 1.463(3) . ?
C2 C3 1.350(3) . ?
C2 C10 1.492(3) . ?
C3 C4 1.435(3) . ?
C4 C9 1.394(3) . ?
C4 C5 1.414(3) . ?
C5 C6 1.360(4) . ?
C6 C7 1.384(4) . ?
C7 C8 1.377(3) . ?
C8 C9 1.391(3) . ?
C10 C15 1.374(3) . ?
C10 C11 1.384(3) . ?
C11 C12 1.381(4) . ?
C12 C13 1.376(4) . ?
C13 C14 1.360(4) . ?
C14 C15 1.384(4) . ?

loop_
_cod_related_entry_id
_cod_related_entry_database
_cod_related_entry_code
1 ChemSpider 2064735
